data_4115297
loop_
_publ_author_name
'Daniel Stasko'
'Stephan P. Hoffmann'
'Kee-Chan Kim'
'Nathanael L. P. Fackler'
'Anna S. Larsen'
'Tatiana Drovetskaya'
'Fook S. Tham'
'Christopher A. Reed'
'Clifton E. F. Rickard'
'Peter D. W. Boyd'
'Evgenii S. Stoyanov'

_publ_section_title
;
 Molecular Structure of the Solvated Proton in Isolated Salts. Short,
 Strong, Low Barrier (SSLB) H-bonds
;
_journal_name_full 'Journal of the American Chemical Society'
_journal_page_first 13869
_journal_page_last 13876
_journal_paper_doi 10.1021/ja012671i
_journal_volume 124
_journal_year 2002
_chemical_formula_sum 'C13 H17 B11 Cl6 N2 O4'
_chemical_formula_weight 596.90
_chemical_name_systematic
; 
 ? 
;
_space_group_IT_number 11
_symmetry_cell_setting monoclinic
_symmetry_space_group_name_Hall '-P 2yb'
_symmetry_space_group_name_H-M 'P 1 21/m 1'
_atom_sites_solution_hydrogens geom
_atom_sites_solution_primary direct
_atom_sites_solution_secondary difmap
_audit_creation_method SHELXL-97
_cell_angle_alpha 90.00
_cell_angle_beta 91.987(2)
_cell_angle_gamma 90.00
_cell_formula_units_Z 2
_cell_length_a 7.6653(8)
_cell_length_b 19.583(2)
_cell_length_c 9.0121(9)
_cell_measurement_temperature 213(2)
_cell_volume 1352.0(2)
_computing_cell_refinement 'Bruker SMART'
_computing_data_collection 'Bruker SMART'
_computing_data_reduction 'Bruker SAINT'
_computing_molecular_graphics 'Bruker SHELXTL'
_computing_publication_material 'Bruker SHELXTL'
_computing_structure_refinement 'SHELXL-97 (Sheldrick, 1997)'
_computing_structure_solution 'SHELXS-97 (Sheldrick, 1990)'
_diffrn_ambient_temperature 213(2)
_diffrn_measured_fraction_theta_full 0.998
_diffrn_measured_fraction_theta_max 0.998
_diffrn_measurement_device_type 'CCD area detector'
_diffrn_measurement_method 'phi and omega scans'
_diffrn_radiation_monochromator graphite
_diffrn_radiation_source 'Normal-focus sealed tube'
_diffrn_radiation_type MoK\a
_diffrn_radiation_wavelength 0.71073
_diffrn_reflns_av_R_equivalents 0.0316
_diffrn_reflns_av_sigmaI/netI 0.0340
_diffrn_reflns_limit_h_max 10
_diffrn_reflns_limit_h_min -8
_diffrn_reflns_limit_k_max 26
_diffrn_reflns_limit_k_min -26
_diffrn_reflns_limit_l_max 12
_diffrn_reflns_limit_l_min -11
_diffrn_reflns_number 10425
_diffrn_reflns_theta_full 28.28
_diffrn_reflns_theta_max 28.28
_diffrn_reflns_theta_min 2.26
_exptl_absorpt_coefficient_mu 0.661
_exptl_absorpt_correction_T_max 0.9073
_exptl_absorpt_correction_T_min 0.7166
_exptl_absorpt_correction_type SADABS
_exptl_crystal_colour Colorless
_exptl_crystal_density_diffrn 1.466
_exptl_crystal_density_meas 0
_exptl_crystal_description 'Frag. of Prism'
_exptl_crystal_F_000 596
_exptl_crystal_size_max 0.54
_exptl_crystal_size_mid 0.26
_exptl_crystal_size_min 0.15
_refine_diff_density_max 0.887
_refine_diff_density_min -0.448
_refine_diff_density_rms 0.062
_refine_ls_extinction_method none
_refine_ls_goodness_of_fit_ref 1.040
_refine_ls_hydrogen_treatment mixed
_refine_ls_matrix_type full
_refine_ls_number_parameters 187
_refine_ls_number_reflns 3445
_refine_ls_number_restraints 4
_refine_ls_restrained_S_all 1.041
_refine_ls_R_factor_all 0.0545
_refine_ls_R_factor_gt 0.0382
_refine_ls_shift/su_max 0.000
_refine_ls_shift/su_mean 0.000
_refine_ls_structure_factor_coef Fsqd
_refine_ls_weighting_details 'calc w=1/[\s^2^(Fo^2^)+(0.0563P)^2^+0.3842P] where P=(Fo^2^+2Fc^2^)/3'
_refine_ls_weighting_scheme calc
_refine_ls_wR_factor_gt 0.0962
_refine_ls_wR_factor_ref 0.1064
_reflns_number_gt 2657
_reflns_number_total 3445
_reflns_threshold_expression >2sigma(I)
_cod_data_source_file ja012671i_4.cif
_cod_data_source_block ucr681m
_cod_database_code 4115297

loop_
_symmetry_equiv_pos_as_xyz
'x, y, z'
'-x, y+1/2, -z'
'-x, -y, -z'
'x, -y-1/2, z'

loop_
_atom_site_label
_atom_site_type_symbol
_atom_site_fract_x
_atom_site_fract_y
_atom_site_fract_z
_atom_site_U_iso_or_equiv
_atom_site_adp_type
_atom_site_occupancy
_atom_site_symmetry_multiplicity
_atom_site_calc_flag
_atom_site_refinement_flags
_atom_site_disorder_assembly
_atom_site_disorder_group
C1 C 0.7615(4) 0.7500 0.9270(3) 0.0393(6) Uani 1 2 d SD . .
H1 H 0.8642(6) 0.7500 0.9931(7) 0.050(10) Uiso 1 2 d SD . .
B2 B 0.5627(4) 0.7500 1.0074(4) 0.0390(7) Uani 1 2 d SD . .
H2 H 0.5416 0.7500 1.1287 0.038(8) Uiso 1 2 calc SR . .
B3 B 0.6431(3) 0.67677(12) 0.9158(3) 0.0368(5) Uani 1 1 d D . .
H3 H 0.6744 0.6291 0.9777 0.051(7) Uiso 1 1 calc R . .
B4 B 0.7719(3) 0.70435(12) 0.7669(3) 0.0378(5) Uani 1 1 d D . .
H4 H 0.8865 0.6746 0.7316 0.048(7) Uiso 1 1 calc R . .
B5 B 0.6357(4) 0.7500 0.6389(3) 0.0314(6) Uani 1 2 d S . .
Cl1 Cl 0.67054(12) 0.7500 0.44320(9) 0.0514(2) Uani 1 2 d S . .
B6 B 0.5553(3) 0.67617(11) 0.7320(2) 0.0307(4) Uani 1 1 d . . .
Cl2 Cl 0.50696(7) 0.59775(2) 0.63429(6) 0.04002(15) Uani 1 1 d . . .
B7 B 0.4250(3) 0.70446(11) 0.8804(2) 0.0301(4) Uani 1 1 d . . .
Cl3 Cl 0.23689(7) 0.65778(3) 0.93763(6) 0.04207(15) Uani 1 1 d . . .
B8 B 0.4195(4) 0.7500 0.7082(3) 0.0274(6) Uani 1 2 d S . .
Cl4 Cl 0.23103(9) 0.7500 0.58593(8) 0.03625(17) Uani 1 2 d S . .
C1' C 0.1865(3) 0.54515(10) 0.2388(2) 0.0333(4) Uani 1 1 d . . .
C2' C 0.0572(3) 0.49818(12) 0.2042(2) 0.0439(5) Uani 1 1 d . . .
H2' H 0.0755 0.4625 0.1367 0.045(6) Uiso 1 1 calc R . .
C3' C -0.1003(3) 0.50564(15) 0.2726(3) 0.0566(7) Uani 1 1 d . . .
H3' H -0.1909 0.4742 0.2531 0.075(9) Uiso 1 1 calc R . .
C4' C -0.1246(3) 0.55867(16) 0.3688(3) 0.0610(7) Uani 1 1 d . . .
H4' H -0.2330 0.5636 0.4134 0.073(9) Uiso 1 1 calc R . .
C5' C 0.0067(3) 0.60488(15) 0.4016(3) 0.0572(7) Uani 1 1 d . . .
H5' H -0.0126 0.6408 0.4682 0.075(9) Uiso 1 1 calc R . .
C6' C 0.1662(3) 0.59849(12) 0.3369(2) 0.0436(5) Uani 1 1 d . . .
H6' H 0.2577 0.6293 0.3587 0.054(7) Uiso 1 1 calc R . .
N1' N 0.3514(2) 0.53962(9) 0.16839(18) 0.0355(4) Uani 1 1 d . . .
O1' O 0.3540(2) 0.50041(8) 0.05565(17) 0.0452(4) Uani 1 1 d . . .
O2' O 0.4783(2) 0.57042(9) 0.21239(18) 0.0500(4) Uani 1 1 d . . .
H1' H 0.447(6) 0.501(3) 0.017(6) 0.037(14) Uiso 0.50 1 d P A 1

loop_
_atom_site_aniso_label
_atom_site_aniso_U_11
_atom_site_aniso_U_22
_atom_site_aniso_U_33
_atom_site_aniso_U_23
_atom_site_aniso_U_13
_atom_site_aniso_U_12
C1 0.0352(15) 0.0357(15) 0.0462(16) 0.000 -0.0098(12) 0.000
B2 0.048(2) 0.0358(17) 0.0328(16) 0.000 -0.0027(14) 0.000
B3 0.0377(12) 0.0317(11) 0.0408(12) 0.0034(9) -0.0042(10) 0.0031(9)
B4 0.0287(11) 0.0341(11) 0.0506(13) -0.0030(10) 0.0008(10) 0.0025(9)
B5 0.0309(15) 0.0285(14) 0.0352(15) 0.000 0.0069(12) 0.000
Cl1 0.0570(5) 0.0587(5) 0.0396(4) 0.000 0.0183(3) 0.000
B6 0.0299(11) 0.0248(9) 0.0376(11) -0.0015(8) 0.0030(9) 0.0022(8)
Cl2 0.0432(3) 0.0273(2) 0.0496(3) -0.0077(2) 0.0030(2) 0.00228(19)
B7 0.0331(11) 0.0247(9) 0.0327(10) 0.0022(8) 0.0042(8) -0.0014(8)
Cl3 0.0414(3) 0.0367(3) 0.0486(3) 0.0104(2) 0.0093(2) -0.0051(2)
B8 0.0271(14) 0.0239(13) 0.0313(14) 0.000 0.0032(11) 0.000
Cl4 0.0335(3) 0.0338(3) 0.0410(4) 0.000 -0.0055(3) 0.000
C1' 0.0327(10) 0.0339(10) 0.0337(9) 0.0012(8) 0.0077(7) 0.0048(8)
C2' 0.0439(12) 0.0428(12) 0.0456(12) -0.0091(9) 0.0106(9) -0.0041(9)
C3' 0.0397(13) 0.0706(17) 0.0601(15) -0.0128(13) 0.0104(11) -0.0140(12)
C4' 0.0347(13) 0.091(2) 0.0585(14) -0.0179(14) 0.0153(11) 0.0009(13)
C5' 0.0468(14) 0.0690(17) 0.0566(14) -0.0285(13) 0.0124(11) 0.0058(12)
C6' 0.0391(12) 0.0451(12) 0.0467(12) -0.0140(9) 0.0028(9) -0.0008(10)
N1' 0.0378(9) 0.0306(8) 0.0386(8) 0.0045(7) 0.0082(7) 0.0071(7)
O1' 0.0513(10) 0.0379(8) 0.0477(9) -0.0041(6) 0.0205(8) 0.0069(7)
O2' 0.0348(9) 0.0592(10) 0.0565(9) -0.0014(8) 0.0084(7) -0.0017(7)

loop_
_atom_type_symbol
_atom_type_description
_atom_type_scat_dispersion_real
_atom_type_scat_dispersion_imag
_atom_type_scat_source
C C 0.0033 0.0016 'International Tables Vol C Tables 4.2.6.8 and 6.1.1.4'
H H 0.0000 0.0000 'International Tables Vol C Tables 4.2.6.8 and 6.1.1.4'
B B 0.0013 0.0007 'International Tables Vol C Tables 4.2.6.8 and 6.1.1.4'
N N 0.0061 0.0033 'International Tables Vol C Tables 4.2.6.8 and 6.1.1.4'
O O 0.0106 0.0060 'International Tables Vol C Tables 4.2.6.8 and 6.1.1.4'
Cl Cl 0.1484 0.1585 'International Tables Vol C Tables 4.2.6.8 and 6.1.1.4'

loop_
_geom_angle_atom_site_label_1
_geom_angle_atom_site_label_2
_geom_angle_atom_site_label_3
_geom_angle
_geom_angle_site_symmetry_1
_geom_angle_site_symmetry_3
B3 C1 B3 115.2(2) . 4_575
B3 C1 B4 63.04(13) . .
B3 C1 B4 115.73(19) 4_575 .
B3 C1 B4 115.73(19) . 4_575
B3 C1 B4 63.04(13) 4_575 4_575
B4 C1 B4 63.4(2) . 4_575
B3 C1 B2 62.80(13) . .
B3 C1 B2 62.80(13) 4_575 .
B4 C1 B2 115.36(17) . .
B4 C1 B2 115.36(17) 4_575 .
C1 B2 B7 104.22(19) . .
C1 B2 B7 104.22(19) . 4_575
B7 B2 B7 60.48(17) . 4_575
C1 B2 B3 58.28(12) . .
B7 B2 B3 60.08(12) . .
B7 B2 B3 108.34(19) 4_575 .
C1 B2 B3 58.28(12) . 4_575
B7 B2 B3 108.34(19) . 4_575
B7 B2 B3 60.08(12) 4_575 4_575
B3 B2 B3 107.7(2) . 4_575
C1 B3 B6 104.28(17) . .
C1 B3 B7 104.52(16) . .
B6 B3 B7 60.53(12) . .
C1 B3 B2 58.92(16) . .
B6 B3 B2 108.34(17) . .
B7 B3 B2 59.82(15) . .
C1 B3 B4 58.56(15) . .
B6 B3 B4 59.84(13) . .
B7 B3 B4 108.42(16) . .
B2 B3 B4 108.45(16) . .
C1 B4 B6 104.10(17) . .
C1 B4 B5 104.06(16) . .
B6 B4 B5 60.84(13) . .
C1 B4 B3 58.40(13) . .
B6 B4 B3 59.76(13) . .
B5 B4 B3 108.34(17) . .
C1 B4 B4 58.30(10) . 4_575
B6 B4 B4 108.19(10) . 4_575
B5 B4 B4 59.68(9) . 4_575
B3 B4 B4 107.69(10) . 4_575
B4 B5 B4 60.64(18) . 4_575
B4 B5 B8 107.74(18) . .
B4 B5 B8 107.74(18) 4_575 .
B4 B5 B6 59.48(12) . .
B4 B5 B6 107.88(19) 4_575 .
B8 B5 B6 59.96(11) . .
B4 B5 B6 107.88(19) . 4_575
B4 B5 B6 59.48(12) 4_575 4_575
B8 B5 B6 59.96(11) . 4_575
B6 B5 B6 107.6(2) . 4_575
B4 B5 Cl1 122.42(17) . .
B4 B5 Cl1 122.42(17) 4_575 .
B8 B5 Cl1 120.9(2) . .
B6 B5 Cl1 121.73(12) . .
B6 B5 Cl1 121.73(12) 4_575 .
B3 B6 B4 60.40(13) . .
B3 B6 B7 59.99(12) . .
B4 B6 B7 108.43(15) . .
B3 B6 B8 107.94(16) . .
B4 B6 B8 107.94(15) . .
B7 B6 B8 60.06(13) . .
B3 B6 B5 107.92(17) . .
B4 B6 B5 59.68(15) . .
B7 B6 B5 108.11(15) . .
B8 B6 B5 60.01(14) . .
B3 B6 Cl2 121.95(14) . .
B4 B6 Cl2 121.94(14) . .
B7 B6 Cl2 121.31(14) . .
B8 B6 Cl2 121.38(15) . .
B5 B6 Cl2 121.81(15) . .
B2 B7 B3 60.10(14) . .
B2 B7 B7 59.76(9) . 4_575
B3 B7 B7 107.78(10) . 4_575
B2 B7 B6 107.72(18) . .
B3 B7 B6 59.47(13) . .
B7 B7 B6 108.08(9) 4_575 .
B2 B7 B8 107.78(15) . .
B3 B7 B8 107.57(16) . .
B7 B7 B8 60.10(8) 4_575 .
B6 B7 B8 60.11(12) . .
B2 B7 Cl3 122.46(16) . .
B3 B7 Cl3 123.56(14) . .
B7 B7 Cl3 120.55(7) 4_575 .
B6 B7 Cl3 122.16(14) . .
B8 B7 Cl3 120.46(15) . .
Cl4 B8 B7 121.97(16) . 4_575
Cl4 B8 B7 121.97(16) . .
B7 B8 B7 59.79(16) 4_575 .
Cl4 B8 B6 121.90(11) . .
B7 B8 B6 107.61(17) 4_575 .
B7 B8 B6 59.82(11) . .
Cl4 B8 B6 121.90(11) . 4_575
B7 B8 B6 59.82(11) 4_575 4_575
B7 B8 B6 107.61(17) . 4_575
B6 B8 B6 107.7(2) . 4_575
Cl4 B8 B5 121.55(19) . .
B7 B8 B5 107.94(18) 4_575 .
B7 B8 B5 107.94(18) . .
B6 B8 B5 60.03(11) . .
B6 B8 B5 60.03(11) 4_575 .
C2' C1' C6' 123.57(19) . .
C2' C1' N1' 119.07(18) . .
C6' C1' N1' 117.36(19) . .
C1' C2' C3' 117.4(2) . .
C4' C3' C2' 120.2(2) . .
C3' C4' C5' 121.3(2) . .
C4' C5' C6' 120.1(2) . .
C5' C6' C1' 117.4(2) . .
O2' N1' O1' 122.09(17) . .
O2' N1' C1' 122.09(17) . .
O1' N1' C1' 115.81(17) . .

loop_
_geom_bond_atom_site_label_1
_geom_bond_atom_site_label_2
_geom_bond_distance
_geom_bond_site_symmetry_2
C1 B3 1.698(3) .
C1 B3 1.698(3) 4_575
C1 B4 1.701(3) .
C1 B4 1.701(3) 4_575
C1 B2 1.710(5) .
B2 B7 1.771(4) .
B2 B7 1.771(4) 4_575
B2 B3 1.776(3) .
B2 B3 1.776(3) 4_575
B3 B6 1.766(3) .
B3 B7 1.775(3) .
B3 B4 1.777(3) .
B4 B6 1.767(3) .
B4 B5 1.771(4) .
B4 B4 1.788(5) 4_575
B5 B4 1.771(4) 4_575
B5 B8 1.791(4) .
B5 B6 1.792(3) .
B5 B6 1.792(3) 4_575
B5 Cl1 1.793(3) .
B6 B7 1.785(3) .
B6 B8 1.790(3) .
B6 Cl2 1.802(2) .
B7 B7 1.784(4) 4_575
B7 B8 1.789(3) .
B7 Cl3 1.798(2) .
B8 Cl4 1.786(3) .
B8 B7 1.789(3) 4_575
B8 B6 1.790(3) 4_575
C1' C2' 1.380(3) .
C1' C6' 1.381(3) .
C1' N1' 1.438(2) .
C2' C3' 1.382(3) .
C3' C4' 1.370(4) .
C4' C5' 1.378(4) .
C5' C6' 1.379(3) .
N1' O2' 1.200(2) .
N1' O1' 1.274(2) .

loop_
_geom_hbond_atom_site_label_D
_geom_hbond_atom_site_label_H
_geom_hbond_atom_site_label_A
_geom_hbond_distance_DH
_geom_hbond_distance_HA
_geom_hbond_distance_DA
_geom_hbond_angle_DHA
_geom_hbond_site_symmetry_A
O1' H1' O1' 0.81(4) 1.68(4) 2.484(3) 177(6) 3_665

loop_
_geom_torsion_atom_site_label_1
_geom_torsion_atom_site_label_2
_geom_torsion_atom_site_label_3
_geom_torsion_atom_site_label_4
_geom_torsion
_geom_torsion_site_symmetry_1
_geom_torsion_site_symmetry_4
B3 C1 B2 B7 -40.39(13) . .
B3 C1 B2 B7 103.00(17) 4_575 .
B4 C1 B2 B7 -4.26(18) . .
B4 C1 B2 B7 66.87(14) 4_575 .
B3 C1 B2 B7 -103.00(17) . 4_575
B3 C1 B2 B7 40.39(13) 4_575 4_575
B4 C1 B2 B7 -66.87(14) . 4_575
B4 C1 B2 B7 4.26(18) 4_575 4_575
B3 C1 B2 B3 143.4(2) 4_575 .
B4 C1 B2 B3 36.13(15) . .
B4 C1 B2 B3 107.26(19) 4_575 .
B3 C1 B2 B3 -143.4(2) . 4_575
B4 C1 B2 B3 -107.26(19) . 4_575
B4 C1 B2 B3 -36.13(15) 4_575 4_575
B3 C1 B3 B6 67.1(3) 4_575 .
B4 C1 B3 B6 -40.25(15) . .
B4 C1 B3 B6 -3.6(2) 4_575 .
B2 C1 B3 B6 103.04(19) . .
B3 C1 B3 B7 4.4(3) 4_575 .
B4 C1 B3 B7 -102.96(17) . .
B4 C1 B3 B7 -66.3(2) 4_575 .
B2 C1 B3 B7 40.33(17) . .
B3 C1 B3 B2 -35.9(2) 4_575 .
B4 C1 B3 B2 -143.29(19) . .
B4 C1 B3 B2 -106.7(2) 4_575 .
B3 C1 B3 B4 107.4(2) 4_575 .
B4 C1 B3 B4 36.62(17) 4_575 .
B2 C1 B3 B4 143.29(19) . .
B7 B2 B3 C1 133.55(18) . .
B7 B2 B3 C1 95.7(2) 4_575 .
B3 B2 B3 C1 32.2(2) 4_575 .
C1 B2 B3 B6 -95.95(19) . .
B7 B2 B3 B6 37.60(15) . .
B7 B2 B3 B6 -0.2(2) 4_575 .
B3 B2 B3 B6 -63.8(2) 4_575 .
C1 B2 B3 B7 -133.55(18) . .
B7 B2 B3 B7 -37.85(15) 4_575 .
B3 B2 B3 B7 -101.4(2) 4_575 .
C1 B2 B3 B4 -32.52(17) . .
B7 B2 B3 B4 101.03(17) . .
B7 B2 B3 B4 63.2(2) 4_575 .
B3 B2 B3 B4 -0.3(3) 4_575 .
B3 C1 B4 B6 40.17(15) . .
B3 C1 B4 B6 -66.4(2) 4_575 .
B4 C1 B4 B6 -102.90(14) 4_575 .
B2 C1 B4 B6 4.1(2) . .
B3 C1 B4 B5 103.10(17) . .
B3 C1 B4 B5 -3.5(2) 4_575 .
B4 C1 B4 B5 -39.97(18) 4_575 .
B2 C1 B4 B5 67.06(18) . .
B3 C1 B4 B3 -106.6(2) 4_575 .
B4 C1 B4 B3 -143.07(14) 4_575 .
B2 C1 B4 B3 -36.04(15) . .
B3 C1 B4 B4 143.07(14) . 4_575
B3 C1 B4 B4 36.48(13) 4_575 4_575
B2 C1 B4 B4 107.03(15) . 4_575
B6 B3 B4 C1 133.60(17) . .
B7 B3 B4 C1 96.08(17) . .
B2 B3 B4 C1 32.66(17) . .
C1 B3 B4 B6 -133.60(17) . .
B7 B3 B4 B6 -37.52(14) . .
B2 B3 B4 B6 -100.94(18) . .
C1 B3 B4 B5 -95.54(17) . .
B6 B3 B4 B5 38.06(14) . .
B7 B3 B4 B5 0.5(2) . .
B2 B3 B4 B5 -62.9(2) . .
C1 B3 B4 B4 -32.45(11) . 4_575
B6 B3 B4 B4 101.15(10) . 4_575
B7 B3 B4 B4 63.63(14) . 4_575
B2 B3 B4 B4 0.21(17) . 4_575
C1 B4 B5 B4 39.28(18) . 4_575
B6 B4 B5 B4 137.77(13) . 4_575
B3 B4 B5 B4 100.19(14) . 4_575
C1 B4 B5 B8 -61.50(17) . .
B6 B4 B5 B8 36.99(13) . .
B3 B4 B5 B8 -0.59(18) . .
B4 B4 B5 B8 -100.78(13) 4_575 .
C1 B4 B5 B6 -98.50(17) . .
B3 B4 B5 B6 -37.58(14) . .
B4 B4 B5 B6 -137.77(13) 4_575 .
C1 B4 B5 B6 1.8(2) . 4_575
B6 B4 B5 B6 100.3(2) . 4_575
B3 B4 B5 B6 62.7(2) . 4_575
B4 B4 B5 B6 -37.47(10) 4_575 4_575
C1 B4 B5 Cl1 151.08(15) . .
B6 B4 B5 Cl1 -110.42(15) . .
B3 B4 B5 Cl1 -148.00(15) . .
B4 B4 B5 Cl1 111.81(17) 4_575 .
C1 B3 B6 B4 39.61(16) . .
B7 B3 B6 B4 138.42(16) . .
B2 B3 B6 B4 101.13(17) . .
C1 B3 B6 B7 -98.81(18) . .
B2 B3 B6 B7 -37.29(16) . .
B4 B3 B6 B7 -138.42(16) . .
C1 B3 B6 B8 -61.2(2) . .
B7 B3 B6 B8 37.56(14) . .
B2 B3 B6 B8 0.3(2) . .
B4 B3 B6 B8 -100.86(17) . .
C1 B3 B6 B5 2.2(2) . .
B7 B3 B6 B5 100.98(16) . .
B2 B3 B6 B5 63.7(2) . .
B4 B3 B6 B5 -37.44(15) . .
C1 B3 B6 Cl2 150.88(16) . .
B7 B3 B6 Cl2 -110.31(17) . .
B2 B3 B6 Cl2 -147.60(16) . .
B4 B3 B6 Cl2 111.27(17) . .
C1 B4 B6 B3 -39.49(14) . .
B5 B4 B6 B3 -137.93(16) . .
B4 B4 B6 B3 -100.29(11) 4_575 .
C1 B4 B6 B7 -2.20(19) . .
B5 B4 B6 B7 -100.64(16) . .
B3 B4 B6 B7 37.28(15) . .
B4 B4 B6 B7 -63.01(14) 4_575 .
C1 B4 B6 B8 61.37(19) . .
B5 B4 B6 B8 -37.07(16) . .
B3 B4 B6 B8 100.86(17) . .
B4 B4 B6 B8 0.57(16) 4_575 .
C1 B4 B6 B5 98.44(16) . .
B3 B4 B6 B5 137.93(16) . .
B4 B4 B6 B5 37.64(11) 4_575 .
C1 B4 B6 Cl2 -150.77(14) . .
B5 B4 B6 Cl2 110.79(18) . .
B3 B4 B6 Cl2 -111.28(18) . .
B4 B4 B6 Cl2 148.43(11) 4_575 .
B4 B5 B6 B3 37.76(15) . .
B4 B5 B6 B3 -0.2(2) 4_575 .
B8 B5 B6 B3 -100.78(18) . .
B6 B5 B6 B3 -63.0(2) 4_575 .
Cl1 B5 B6 B3 149.31(19) . .
B4 B5 B6 B4 -37.99(15) 4_575 .
B8 B5 B6 B4 -138.54(18) . .
B6 B5 B6 B4 -100.8(2) 4_575 .
Cl1 B5 B6 B4 111.5(2) . .
B4 B5 B6 B7 101.19(17) . .
B4 B5 B6 B7 63.2(2) 4_575 .
B8 B5 B6 B7 -37.35(17) . .
B6 B5 B6 B7 0.4(3) 4_575 .
Cl1 B5 B6 B7 -147.26(18) . .
B4 B5 B6 B8 138.54(18) . .
B4 B5 B6 B8 100.55(18) 4_575 .
B6 B5 B6 B8 37.77(19) 4_575 .
Cl1 B5 B6 B8 -109.9(2) . .
B4 B5 B6 Cl2 -111.00(18) . .
B4 B5 B6 Cl2 -148.99(15) 4_575 .
B8 B5 B6 Cl2 110.46(18) . .
B6 B5 B6 Cl2 148.23(11) 4_575 .
Cl1 B5 B6 Cl2 0.5(3) . .
C1 B2 B7 B3 39.49(13) . .
B7 B2 B7 B3 137.99(15) 4_575 .
B3 B2 B7 B3 100.3(2) 4_575 .
C1 B2 B7 B7 -98.50(13) . 4_575
B3 B2 B7 B7 -137.99(14) . 4_575
B3 B2 B7 B7 -37.67(11) 4_575 4_575
C1 B2 B7 B6 2.51(16) . .
B7 B2 B7 B6 101.00(13) 4_575 .
B3 B2 B7 B6 -36.98(14) . .
B3 B2 B7 B6 63.3(2) 4_575 .
C1 B2 B7 B8 -60.95(16) . .
B7 B2 B7 B8 37.55(18) 4_575 .
B3 B2 B7 B8 -100.44(17) . .
B3 B2 B7 B8 -0.1(2) 4_575 .
C1 B2 B7 Cl3 152.44(13) . .
B7 B2 B7 Cl3 -109.06(13) 4_575 .
B3 B2 B7 Cl3 112.95(18) . .
B3 B2 B7 Cl3 -146.73(16) 4_575 .
C1 B3 B7 B2 -39.88(18) . .
B6 B3 B7 B2 -138.30(17) . .
B4 B3 B7 B2 -101.08(18) . .
C1 B3 B7 B7 -2.49(17) . 4_575
B6 B3 B7 B7 -100.91(10) . 4_575
B2 B3 B7 B7 37.39(12) . 4_575
B4 B3 B7 B7 -63.70(14) . 4_575
C1 B3 B7 B6 98.42(18) . .
B2 B3 B7 B6 138.30(17) . .
B4 B3 B7 B6 37.22(15) . .
C1 B3 B7 B8 60.9(2) . .
B6 B3 B7 B8 -37.50(13) . .
B2 B3 B7 B8 100.80(16) . .
B4 B3 B7 B8 -0.28(19) . .
C1 B3 B7 Cl3 -151.07(17) . .
B6 B3 B7 Cl3 110.51(17) . .
B2 B3 B7 Cl3 -111.19(19) . .
B4 B3 B7 Cl3 147.72(15) . .
B3 B6 B7 B2 37.26(14) . .
B4 B6 B7 B2 -0.20(19) . .
B8 B6 B7 B2 -100.72(15) . .
B5 B6 B7 B2 -63.4(2) . .
Cl2 B6 B7 B2 148.60(14) . .
B4 B6 B7 B3 -37.46(15) . .
B8 B6 B7 B3 -137.98(16) . .
B5 B6 B7 B3 -100.66(18) . .
Cl2 B6 B7 B3 111.34(17) . .
B3 B6 B7 B7 100.40(11) . 4_575
B4 B6 B7 B7 62.94(14) . 4_575
B8 B6 B7 B7 -37.59(11) . 4_575
B5 B6 B7 B7 -0.26(17) . 4_575
Cl2 B6 B7 B7 -148.27(11) . 4_575
B3 B6 B7 B8 137.98(16) . .
B4 B6 B7 B8 100.52(17) . .
B5 B6 B7 B8 37.32(17) . .
Cl2 B6 B7 B8 -110.68(17) . .
B3 B6 B7 Cl3 -112.79(17) . .
B4 B6 B7 Cl3 -150.25(15) . .
B8 B6 B7 Cl3 109.23(18) . .
B5 B6 B7 Cl3 146.55(16) . .
Cl2 B6 B7 Cl3 -1.4(2) . .
B2 B7 B8 Cl4 -148.42(15) . .
B3 B7 B8 Cl4 148.16(13) . .
B7 B7 B8 Cl4 -111.03(16) 4_575 .
B6 B7 B8 Cl4 110.95(14) . .
Cl3 B7 B8 Cl4 -1.0(2) . .
B2 B7 B8 B7 -37.39(18) . 4_575
B3 B7 B8 B7 -100.81(13) . 4_575
B6 B7 B8 B7 -138.02(13) . 4_575
Cl3 B7 B8 B7 110.01(12) . 4_575
B2 B7 B8 B6 100.63(18) . .
B3 B7 B8 B6 37.21(14) . .
B7 B7 B8 B6 138.02(13) 4_575 .
Cl3 B7 B8 B6 -111.97(17) . .
B2 B7 B8 B6 0.0(2) . 4_575
B3 B7 B8 B6 -63.46(19) . 4_575
B7 B7 B8 B6 37.35(10) 4_575 4_575
B6 B7 B8 B6 -100.7(2) . 4_575
Cl3 B7 B8 B6 147.36(15) . 4_575
B2 B7 B8 B5 63.33(17) . .
B3 B7 B8 B5 -0.08(17) . .
B7 B7 B8 B5 100.73(12) 4_575 .
B6 B7 B8 B5 -37.29(12) . .
Cl3 B7 B8 B5 -149.27(13) . .
B3 B6 B8 Cl4 -148.60(17) . .
B4 B6 B8 Cl4 147.56(17) . .
B7 B6 B8 Cl4 -111.1(2) . .
B5 B6 B8 Cl4 110.6(2) . .
Cl2 B6 B8 Cl4 -0.5(3) . .
B3 B6 B8 B7 -0.2(2) . 4_575
B4 B6 B8 B7 -64.0(2) . 4_575
B7 B6 B8 B7 37.34(14) . 4_575
B5 B6 B8 B7 -100.95(18) . 4_575
Cl2 B6 B8 B7 147.89(15) . 4_575
B3 B6 B8 B7 -37.53(15) . .
B4 B6 B8 B7 -101.37(17) . .
B5 B6 B8 B7 -138.29(18) . .
Cl2 B6 B8 B7 110.56(18) . .
B3 B6 B8 B6 62.9(2) . 4_575
B4 B6 B8 B6 -0.9(3) . 4_575
B7 B6 B8 B6 100.45(19) . 4_575
B5 B6 B8 B6 -37.84(19) . 4_575
Cl2 B6 B8 B6 -148.99(11) . 4_575
B3 B6 B8 B5 100.76(18) . .
B4 B6 B8 B5 36.92(17) . .
B7 B6 B8 B5 138.29(18) . .
Cl2 B6 B8 B5 -111.15(19) . .
B4 B5 B8 Cl4 -147.99(11) . .
B4 B5 B8 Cl4 147.99(11) 4_575 .
B6 B5 B8 Cl4 -111.21(11) . .
B6 B5 B8 Cl4 111.21(11) 4_575 .
Cl1 B5 B8 Cl4 0.0 . .
B4 B5 B8 B7 63.60(13) . 4_575
B4 B5 B8 B7 -0.41(16) 4_575 4_575
B6 B5 B8 B7 100.39(16) . 4_575
B6 B5 B8 B7 -37.20(13) 4_575 4_575
Cl1 B5 B8 B7 -148.40(10) . 4_575
B4 B5 B8 B7 0.41(16) . .
B4 B5 B8 B7 -63.60(13) 4_575 .
B6 B5 B8 B7 37.20(13) . .
B6 B5 B8 B7 -100.39(16) 4_575 .
Cl1 B5 B8 B7 148.40(10) . .
B4 B5 B8 B6 -36.79(13) . .
B4 B5 B8 B6 -100.80(17) 4_575 .
B6 B5 B8 B6 -137.6(2) 4_575 .
Cl1 B5 B8 B6 111.21(11) . .
B4 B5 B8 B6 100.80(17) . 4_575
B4 B5 B8 B6 36.79(13) 4_575 4_575
B6 B5 B8 B6 137.6(2) . 4_575
Cl1 B5 B8 B6 -111.21(11) . 4_575
C6' C1' C2' C3' -0.1(3) . .
N1' C1' C2' C3' -179.2(2) . .
C1' C2' C3' C4' 1.0(4) . .
C2' C3' C4' C5' -1.1(4) . .
C3' C4' C5' C6' 0.2(5) . .
C4' C5' C6' C1' 0.7(4) . .
C2' C1' C6' C5' -0.7(3) . .
N1' C1' C6' C5' 178.4(2) . .
C2' C1' N1' O2' -166.2(2) . .
C6' C1' N1' O2' 14.6(3) . .
C2' C1' N1' O1' 14.4(3) . .
C6' C1' N1' O1' -164.81(19) . .
